data_9000210
loop_
_publ_author_name
'Papike, J. J.'
'Ross, M.'

_publ_section_title
;
 Gedrites: Crystal structures and intracrystalline cation distributions
 sample 001
;
_journal_name_full 'American Mineralogist'
_journal_page_first 1945
_journal_page_last 1972
_journal_volume 55
_journal_year 1970
_chemical_formula_sum 'Al2.96 Ca0.04 Fe1.26 Mg4.48 Na0.36 O24 Si6.24'
_chemical_name_mineral Gedrite
_space_group_IT_number 62
_symmetry_space_group_name_Hall '-P 2ac 2n'
_symmetry_space_group_name_H-M 'P n m a'
_cell_angle_alpha 90
_cell_angle_beta 90
_cell_angle_gamma 90
_cell_length_a 18.531
_cell_length_b 17.741
_cell_length_c 5.249
_cell_formula_units_Z 4
_cell_volume 1725.653
_database_code_amcsd 0000215
_exptl_crystal_density_diffrn 3.188
_cod_original_formula_sum 'Si6.24 Al2.96 Mg4.48 Fe1.26 Ca.04 Na.36 O24'
_cod_database_code 9000210

loop_
_space_group_symop_operation_xyz
x,y,z
x,1/2-y,z
-x,1/2+y,-z
1/2-x,1/2+y,1/2+z
1/2+x,1/2-y,1/2-z
1/2+x,y,1/2-z
1/2-x,-y,1/2+z
-x,-y,-z

loop_
_atom_site_label
_atom_site_fract_x
_atom_site_fract_y
_atom_site_fract_z
_atom_site_occupancy
_atom_site_U_iso_or_equiv
Si1A 0.23150 -0.16310 -0.44870 0.66000 0.00545
Al1A 0.23150 -0.16310 -0.44870 0.34000 0.00545
Si1B 0.02020 -0.16450 0.29710 0.62000 0.00532
Al1B 0.02020 -0.16450 0.29710 0.38000 0.00532
Si2A 0.22780 -0.07600 0.05020 1.00000 0.00583
Si2B 0.02660 -0.08020 -0.19850 0.84000 0.00735
Al2B 0.02660 -0.08020 -0.19850 0.16000 0.00735
Mg1 0.12440 0.16110 0.37370 0.88000 0.00950
Fe1 0.12440 0.16110 0.37370 0.12000 0.00950
Al2 0.12480 0.07310 -0.12810 0.60000 0.00431
Mg2 0.12480 0.07310 -0.12810 0.36000 0.00431
Fe2 0.12480 0.07310 -0.12810 0.04000 0.00431
Mg3 0.12490 0.25000 -0.12480 0.90000 0.00595
Fe3 0.12490 0.25000 -0.12480 0.10000 0.00595
Mg4 0.11890 -0.01450 0.36360 0.55000 0.00798
Fe4 0.11890 -0.01450 0.36360 0.42000 0.00798
Ca4 0.11890 -0.01450 0.36360 0.02000 0.00798
Na4 0.11890 -0.01450 0.36360 0.01000 0.00798
Na 0.11510 -0.25000 0.85330 0.34000 0.01862
O1A 0.17960 0.16030 0.03120 1.00000 0.00507
O1B 0.06950 0.15840 -0.28600 1.00000 0.01165
O2A 0.18400 0.07370 -0.44360 1.00000 0.01330
O2B 0.06220 0.07420 0.18750 1.00000 0.00633
O3A 0.17970 0.25000 -0.45710 1.00000 0.01292
O3B 0.07000 0.25000 0.20870 1.00000 0.00950
O4A 0.18680 0.00220 0.04250 1.00000 0.00785
O4B 0.06790 -0.00460 -0.29850 1.00000 0.00937
O5A 0.19680 -0.10900 0.32060 1.00000 0.01343
O5B 0.05490 -0.10260 0.09430 1.00000 0.00912
O6A 0.20220 -0.13130 -0.17520 1.00000 0.00925
O6B 0.04720 -0.14500 -0.40970 1.00000 0.01887
O7A 0.20300 -0.25000 0.51380 1.00000 0.00823
O7B 0.04540 -0.25000 0.21530 1.00000 0.01659

loop_
_cod_related_entry_id
_cod_related_entry_database
_cod_related_entry_code
1 AMCSD 0000215
